data_7225286
loop_
_publ_author_name
'Wu, Panfeng'
'Xue, Qi'
'Dong, Xinbo'
'Zhang, Yanjie'
'Liu, Bin'
'Hu, Huaiming'
'Xue, Ganglin'

_publ_section_title
;
 pH-Dependent assembly of three novel inorganic--organic hybrids based on
 different isopolymolybdates and CuI/II(bbx)nunits
;
_journal_issue 28
_journal_name_full CrystEngComm
_journal_page_first 5320
_journal_paper_doi 10.1039/C6CE00776G
_journal_volume 18
_journal_year 2016
_chemical_formula_sum 'C12 H12 Cu Mo4 N4 O14'
_chemical_formula_weight 883.56
_chemical_name_systematic
; 
 ? 
;
_space_group_IT_number 14
_symmetry_cell_setting monoclinic
_symmetry_space_group_name_Hall '-P 2yn'
_symmetry_space_group_name_H-M 'P 1 21/n 1'
_atom_sites_solution_hydrogens geom
_atom_sites_solution_primary direct
_atom_sites_solution_secondary difmap
_audit_creation_method SHELXL-97
_audit_update_record
;
2016-03-16 deposited with the CCDC.
2016-04-26 downloaded from the CCDC.
;
_cell_angle_alpha 90.00
_cell_angle_beta 103.555(3)
_cell_angle_gamma 90.00
_cell_formula_units_Z 4
_cell_length_a 11.833(3)
_cell_length_b 13.247(3)
_cell_length_c 13.648(3)
_cell_measurement_temperature 296(2)
_cell_volume 2079.8(8)
_computing_structure_refinement 'SHELXL-97 (Sheldrick, 1997)'
_computing_structure_solution 'SHELXS-97 (Sheldrick, 1990)'
_diffrn_ambient_temperature 296(2)
_diffrn_measured_fraction_theta_full 0.999
_diffrn_measured_fraction_theta_max 0.999
_diffrn_measurement_device_type 'CCD area detector'
_diffrn_measurement_method 'phi and omega scans'
_diffrn_radiation_monochromator graphite
_diffrn_radiation_source 'fine-focus sealed tube'
_diffrn_radiation_type MoK\a
_diffrn_radiation_wavelength 0.71073
_diffrn_reflns_av_R_equivalents 0.0424
_diffrn_reflns_av_sigmaI/netI 0.0519
_diffrn_reflns_limit_h_max 14
_diffrn_reflns_limit_h_min -13
_diffrn_reflns_limit_k_max 15
_diffrn_reflns_limit_k_min -11
_diffrn_reflns_limit_l_max 16
_diffrn_reflns_limit_l_min -16
_diffrn_reflns_number 10178
_diffrn_reflns_theta_full 25.10
_diffrn_reflns_theta_max 25.10
_diffrn_reflns_theta_min 2.05
_exptl_absorpt_coefficient_mu 3.435
_exptl_absorpt_correction_T_max 0.618
_exptl_absorpt_correction_T_min 0.522
_exptl_absorpt_correction_type multi-scan
_exptl_absorpt_process_details sadbas
_exptl_crystal_colour green
_exptl_crystal_density_diffrn 2.822
_exptl_crystal_density_method 'not measured'
_exptl_crystal_description block
_exptl_crystal_F_000 1684
_exptl_crystal_size_max 0.20
_exptl_crystal_size_mid 0.16
_exptl_crystal_size_min 0.14
_refine_diff_density_max 0.753
_refine_diff_density_min -1.705
_refine_diff_density_rms 0.188
_refine_ls_extinction_method none
_refine_ls_goodness_of_fit_ref 0.996
_refine_ls_hydrogen_treatment constr
_refine_ls_matrix_type full
_refine_ls_number_parameters 316
_refine_ls_number_reflns 3704
_refine_ls_number_restraints 0
_refine_ls_restrained_S_all 0.996
_refine_ls_R_factor_all 0.0603
_refine_ls_R_factor_gt 0.0532
_refine_ls_shift/su_max 0.000
_refine_ls_shift/su_mean 0.000
_refine_ls_structure_factor_coef Fsqd
_refine_ls_weighting_details 'calc w=1/[\s^2^(Fo^2^)+(0.0980P)^2^+14.7131P] where P=(Fo^2^+2Fc^2^)/3'
_refine_ls_weighting_scheme calc
_refine_ls_wR_factor_gt 0.1484
_refine_ls_wR_factor_ref 0.1546
_reflns_number_gt 3363
_reflns_number_total 3704
_reflns_threshold_expression >2sigma(I)
_cod_data_source_file c6ce00776g2.cif
_cod_data_source_block xb8811_0m
_cod_depositor_comments
;Adding full bibliography for 7225284--7225286.cif.

The following automatic conversions were performed:

'_refine_ls_hydrogen_treatment' value 'constrn' was replaced with the
value 'constr' as specified in the replacement file
'src/cod-tools/trunk/data/replacement-values/replacement_values.lst'.

Automatic conversion script
Id: cif_fix_values 5376 2017-05-30 11:51:03Z andrius 
;
_cod_original_sg_symbol_H-M P2(1)/n
_cod_database_code 7225286

loop_
_symmetry_equiv_pos_as_xyz
'x, y, z'
'-x+1/2, y+1/2, -z+1/2'
'-x, -y, -z'
'x-1/2, -y-1/2, z-1/2'

loop_
_atom_site_label
_atom_site_type_symbol
_atom_site_fract_x
_atom_site_fract_y
_atom_site_fract_z
_atom_site_U_iso_or_equiv
_atom_site_adp_type
_atom_site_occupancy
_atom_site_symmetry_multiplicity
_atom_site_calc_flag
_atom_site_refinement_flags
Cu1 Cu -0.07059(10) 0.83101(9) 0.85101(9) 0.0224(3) Uani 1 1 d .
Mo1 Mo 0.55003(7) 1.09802(6) 1.08602(6) 0.0143(2) Uani 1 1 d .
Mo2 Mo 0.19910(7) 0.95624(6) 0.98187(6) 0.0180(2) Uani 1 1 d .
Mo3 Mo 0.42314(7) 0.91068(6) 1.16626(6) 0.0160(2) Uani 1 1 d .
Mo4 Mo 0.32905(7) 1.14528(6) 0.90619(6) 0.0177(2) Uani 1 1 d .
O1 O 0.2073(5) 1.0487(5) 0.8786(5) 0.0251(15) Uani 1 1 d .
O2 O 0.3739(6) 0.9979(5) 1.2390(5) 0.0254(15) Uani 1 1 d .
O3 O 0.2922(6) 1.2193(5) 0.9972(5) 0.0279(16) Uani 1 1 d .
O4 O 0.5741(5) 0.9750(5) 1.1679(4) 0.0170(13) Uani 1 1 d .
O5 O 0.4995(5) 1.1643(4) 0.9565(4) 0.0151(13) Uani 1 1 d .
O6 O 0.4913(6) 1.1768(5) 1.1577(5) 0.0196(14) Uani 1 1 d .
O7 O 0.6940(6) 1.1318(5) 1.1076(5) 0.0217(14) Uani 1 1 d .
O8 O 0.3038(6) 1.2181(5) 0.8026(5) 0.0297(16) Uani 1 1 d .
O9 O 0.0844(6) 0.8808(5) 0.9264(5) 0.0270(16) Uani 1 1 d .
O10 O 0.2816(5) 0.8670(5) 1.0840(5) 0.0198(14) Uani 1 1 d .
O11 O 0.4617(6) 0.8076(5) 1.2418(5) 0.0221(14) Uani 1 1 d .
O12 O 0.1459(6) 1.0350(6) 1.0570(6) 0.0305(17) Uani 1 1 d .
O13 O 0.3923(5) 1.0154(4) 1.0240(4) 0.0153(13) Uani 1 1 d .
O14 O -0.2457(6) 0.8095(6) 0.8001(5) 0.0314(17) Uani 1 1 d .
C1 C 0.0304(9) 0.9223(7) 0.7033(8) 0.025(2) Uani 1 1 d .
H1 H 0.0743 0.8644 0.7014 0.030 Uiso 1 1 calc R
C2 C -0.0936(9) 1.0244(8) 0.7348(9) 0.032(2) Uani 1 1 d .
H2 H -0.1527 1.0514 0.7612 0.038 Uiso 1 1 calc R
C3 C -0.0338(9) 1.0754(8) 0.6776(9) 0.033(3) Uani 1 1 d .
H3 H -0.0454 1.1416 0.6548 0.040 Uiso 1 1 calc R
C4 C 0.1372(9) 1.0274(7) 0.6045(7) 0.025(2) Uani 1 1 d .
C5 C 0.1359(14) 1.1172(9) 0.5562(12) 0.059(4) Uani 1 1 d .
H5 H 0.0795 1.1650 0.5598 0.070 Uiso 1 1 calc R
C6 C 0.2174(14) 1.1376(10) 0.5022(12) 0.062(4) Uani 1 1 d .
H6 H 0.2163 1.1986 0.4684 0.075 Uiso 1 1 calc R
C7 C 0.3021(12) 1.0652(8) 0.4987(10) 0.044(3) Uani 1 1 d .
H7 H 0.3594 1.0783 0.4639 0.053 Uiso 1 1 calc R
C8 C 0.3003(9) 0.9751(8) 0.5467(8) 0.028(2) Uani 1 1 d .
C9 C 0.2173(9) 0.9571(7) 0.6006(7) 0.023(2) Uani 1 1 d .
H9 H 0.2169 0.8961 0.6343 0.027 Uiso 1 1 calc R
C10 C 0.3747(8) 0.8530(7) 0.4439(7) 0.022(2) Uani 1 1 d .
H10 H 0.3373 0.8809 0.3823 0.026 Uiso 1 1 calc R
C11 C 0.4370(10) 0.8330(9) 0.6048(8) 0.033(3) Uani 1 1 d .
H11 H 0.4507 0.8422 0.6742 0.039 Uiso 1 1 calc R
C12 C 0.4754(9) 0.7565(9) 0.5563(7) 0.031(2) Uani 1 1 d .
H12 H 0.5225 0.7038 0.5871 0.037 Uiso 1 1 calc R
N1 N -0.0540(7) 0.9274(7) 0.7479(6) 0.0252(19) Uani 1 1 d .
N2 N 0.0477(7) 1.0083(6) 0.6606(7) 0.0253(19) Uani 1 1 d .
N3 N 0.3742(7) 0.8943(6) 0.5319(6) 0.0230(18) Uani 1 1 d .
N4 N 0.4335(7) 0.7687(7) 0.4528(6) 0.0243(18) Uani 1 1 d .

loop_
_atom_site_aniso_label
_atom_site_aniso_U_11
_atom_site_aniso_U_22
_atom_site_aniso_U_33
_atom_site_aniso_U_23
_atom_site_aniso_U_13
_atom_site_aniso_U_12
Cu1 0.0204(6) 0.0227(7) 0.0246(7) 0.0047(5) 0.0064(5) -0.0045(5)
Mo1 0.0182(4) 0.0109(4) 0.0152(4) -0.0018(3) 0.0066(3) -0.0014(3)
Mo2 0.0136(4) 0.0174(4) 0.0241(5) 0.0018(3) 0.0067(3) -0.0013(3)
Mo3 0.0179(4) 0.0155(4) 0.0163(4) 0.0017(3) 0.0075(3) -0.0005(3)
Mo4 0.0163(4) 0.0142(4) 0.0240(5) 0.0027(3) 0.0072(3) 0.0014(3)
O1 0.013(3) 0.030(4) 0.033(4) 0.005(3) 0.005(3) 0.000(3)
O2 0.033(4) 0.023(4) 0.024(4) 0.000(3) 0.013(3) -0.001(3)
O3 0.029(4) 0.023(4) 0.038(4) -0.001(3) 0.020(3) 0.004(3)
O4 0.020(3) 0.018(3) 0.013(3) -0.001(2) 0.005(2) -0.004(3)
O5 0.022(3) 0.013(3) 0.011(3) 0.000(2) 0.006(2) -0.004(3)
O6 0.025(3) 0.016(3) 0.022(3) -0.006(3) 0.015(3) -0.002(3)
O7 0.021(3) 0.021(4) 0.023(3) 0.000(3) 0.005(3) -0.007(3)
O8 0.023(4) 0.029(4) 0.036(4) 0.009(3) 0.006(3) 0.009(3)
O9 0.017(3) 0.026(4) 0.035(4) 0.002(3) 0.001(3) -0.011(3)
O10 0.022(3) 0.015(3) 0.024(3) 0.001(3) 0.009(3) -0.010(3)
O11 0.027(3) 0.020(4) 0.024(3) 0.005(3) 0.014(3) 0.003(3)
O12 0.030(4) 0.029(4) 0.037(4) 0.003(3) 0.016(3) 0.000(3)
O13 0.021(3) 0.012(3) 0.014(3) -0.003(2) 0.005(2) -0.002(3)
O14 0.024(4) 0.033(4) 0.035(4) -0.003(3) 0.003(3) -0.004(3)
C1 0.039(6) 0.014(5) 0.028(5) 0.007(4) 0.017(5) 0.002(4)
C2 0.031(6) 0.023(6) 0.047(7) 0.006(5) 0.021(5) 0.003(5)
C3 0.032(6) 0.015(5) 0.059(8) 0.007(5) 0.025(5) 0.011(4)
C4 0.035(6) 0.020(5) 0.022(5) -0.001(4) 0.011(4) -0.003(4)
C5 0.087(11) 0.018(6) 0.092(11) 0.014(7) 0.064(9) 0.028(7)
C6 0.078(10) 0.033(7) 0.096(12) 0.016(7) 0.062(10) 0.023(7)
C7 0.077(9) 0.019(6) 0.056(8) 0.000(5) 0.052(7) -0.002(6)
C8 0.030(5) 0.021(5) 0.033(6) -0.005(4) 0.010(4) -0.002(4)
C9 0.031(5) 0.017(5) 0.021(5) 0.011(4) 0.007(4) -0.001(4)
C10 0.027(5) 0.025(5) 0.016(5) 0.005(4) 0.011(4) -0.001(4)
C11 0.039(6) 0.041(7) 0.018(5) 0.001(5) 0.005(4) 0.004(5)
C12 0.031(5) 0.038(7) 0.018(5) 0.006(5) -0.004(4) 0.012(5)
N1 0.024(4) 0.029(5) 0.025(4) 0.005(4) 0.009(4) -0.005(4)
N2 0.030(5) 0.012(4) 0.038(5) 0.007(4) 0.017(4) 0.001(3)
N3 0.027(4) 0.015(4) 0.030(5) 0.004(3) 0.012(4) 0.001(3)
N4 0.026(4) 0.030(5) 0.021(4) -0.002(4) 0.014(3) 0.002(4)

loop_
_atom_type_symbol
_atom_type_description
_atom_type_scat_dispersion_real
_atom_type_scat_dispersion_imag
_atom_type_scat_source
C C 0.0033 0.0016 'International Tables Vol C Tables 4.2.6.8 and 6.1.1.4'
H H 0.0000 0.0000 'International Tables Vol C Tables 4.2.6.8 and 6.1.1.4'
N N 0.0061 0.0033 'International Tables Vol C Tables 4.2.6.8 and 6.1.1.4'
O O 0.0106 0.0060 'International Tables Vol C Tables 4.2.6.8 and 6.1.1.4'
Mo Mo -1.6832 0.6857 'International Tables Vol C Tables 4.2.6.8 and 6.1.1.4'
Cu Cu 0.3201 1.2651 'International Tables Vol C Tables 4.2.6.8 and 6.1.1.4'

loop_
_geom_angle_atom_site_label_1
_geom_angle_atom_site_label_2
_geom_angle_atom_site_label_3
_geom_angle
_geom_angle_site_symmetry_1
_geom_angle_site_symmetry_3
N4 Cu1 N1 172.5(4) 4_576 .
N4 Cu1 O9 89.4(3) 4_576 .
N1 Cu1 O9 85.4(3) . .
N4 Cu1 O14 90.1(3) 4_576 .
N1 Cu1 O14 96.4(3) . .
O9 Cu1 O14 163.3(3) . .
O6 Mo1 O7 105.4(3) . .
O6 Mo1 O5 99.6(3) . .
O7 Mo1 O5 96.9(3) . .
O6 Mo1 O4 102.0(3) . .
O7 Mo1 O4 96.5(3) . .
O5 Mo1 O4 150.4(3) . .
O6 Mo1 O13 96.0(3) . .
O7 Mo1 O13 158.6(3) . .
O5 Mo1 O13 79.6(2) . .
O4 Mo1 O13 78.4(2) . .
O6 Mo1 O13 172.9(3) . 3_677
O7 Mo1 O13 81.4(3) . 3_677
O5 Mo1 O13 77.2(2) . 3_677
O4 Mo1 O13 78.9(2) . 3_677
O13 Mo1 O13 77.2(2) . 3_677
O12 Mo2 O9 105.1(4) . .
O12 Mo2 O1 98.3(3) . .
O9 Mo2 O1 102.9(3) . .
O12 Mo2 O10 98.0(3) . .
O9 Mo2 O10 100.2(3) . .
O1 Mo2 O10 147.0(3) . .
O12 Mo2 O7 168.0(3) . 3_677
O9 Mo2 O7 86.9(3) . 3_677
O1 Mo2 O7 78.4(3) . 3_677
O10 Mo2 O7 79.7(3) . 3_677
O12 Mo2 O13 97.2(3) . .
O9 Mo2 O13 157.6(3) . .
O1 Mo2 O13 75.5(2) . .
O10 Mo2 O13 74.2(2) . .
O7 Mo2 O13 70.9(2) 3_677 .
O11 Mo3 O2 105.6(3) . .
O11 Mo3 O10 100.9(3) . .
O2 Mo3 O10 100.2(3) . .
O11 Mo3 O4 103.0(3) . .
O2 Mo3 O4 97.6(3) . .
O10 Mo3 O4 144.9(3) . .
O11 Mo3 O5 89.9(3) . 3_677
O2 Mo3 O5 162.9(3) . 3_677
O10 Mo3 O5 83.3(3) . 3_677
O4 Mo3 O5 71.5(2) . 3_677
O11 Mo3 O13 160.2(3) . .
O2 Mo3 O13 94.2(3) . .
O10 Mo3 O13 75.1(2) . .
O4 Mo3 O13 73.7(2) . .
O5 Mo3 O13 70.4(2) 3_677 .
O8 Mo4 O3 104.8(3) . .
O8 Mo4 O1 104.1(3) . .
O3 Mo4 O1 102.7(3) . .
O8 Mo4 O5 100.6(3) . .
O3 Mo4 O5 95.0(3) . .
O1 Mo4 O5 144.6(3) . .
O8 Mo4 O4 92.0(3) . 3_677
O3 Mo4 O4 160.0(3) . 3_677
O1 Mo4 O4 83.1(3) . 3_677
O5 Mo4 O4 71.0(2) . 3_677
O8 Mo4 O13 163.8(3) . .
O3 Mo4 O13 91.0(3) . .
O1 Mo4 O13 75.4(3) . .
O5 Mo4 O13 73.9(2) . .
O4 Mo4 O13 71.7(2) 3_677 .
Mo2 O1 Mo4 117.3(3) . .
Mo1 O4 Mo3 110.0(3) . .
Mo1 O4 Mo4 110.0(3) . 3_677
Mo3 O4 Mo4 103.6(3) . 3_677
Mo1 O5 Mo4 109.2(3) . .
Mo1 O5 Mo3 112.1(3) . 3_677
Mo4 O5 Mo3 103.7(2) . 3_677
Mo1 O7 Mo2 115.3(3) . 3_677
Mo2 O9 Cu1 163.6(4) . .
Mo3 O10 Mo2 118.5(3) . .
Mo1 O13 Mo1 102.8(2) . 3_677
Mo1 O13 Mo3 91.3(2) . .
Mo1 O13 Mo3 98.0(2) 3_677 .
Mo1 O13 Mo4 90.2(2) . .
Mo1 O13 Mo4 97.2(2) 3_677 .
Mo3 O13 Mo4 164.0(3) . .
Mo1 O13 Mo2 164.7(3) . .
Mo1 O13 Mo2 92.4(2) 3_677 .
Mo3 O13 Mo2 87.7(2) . .
Mo4 O13 Mo2 86.6(2) . .
N1 C1 N2 112.5(9) . .
C3 C2 N1 109.6(9) . .
C2 C3 N2 105.0(9) . .
C9 C4 C5 121.3(10) . .
C9 C4 N2 120.3(9) . .
C5 C4 N2 118.4(9) . .
C4 C5 C6 120.2(11) . .
C5 C6 C7 119.0(12) . .
C8 C7 C6 119.5(11) . .
C7 C8 C9 120.1(10) . .
C7 C8 N3 120.6(9) . .
C9 C8 N3 118.9(9) . .
C4 C9 C8 120.0(9) . .
N4 C10 N3 112.7(9) . .
C12 C11 N3 106.2(9) . .
C11 C12 N4 109.3(9) . .
C1 N1 C2 105.5(8) . .
C1 N1 Cu1 122.0(7) . .
C2 N1 Cu1 128.5(7) . .
C1 N2 C3 107.2(9) . .
C1 N2 C4 125.9(8) . .
C3 N2 C4 126.8(8) . .
C10 N3 C11 107.5(8) . .
C10 N3 C8 125.0(9) . .
C11 N3 C8 126.2(9) . .
C10 N4 C12 104.4(8) . .
C10 N4 Cu1 127.0(7) . 4_675
C12 N4 Cu1 126.8(7) . 4_675

loop_
_geom_bond_atom_site_label_1
_geom_bond_atom_site_label_2
_geom_bond_distance
_geom_bond_site_symmetry_2
Cu1 N4 1.909(8) 4_576
Cu1 N1 1.944(8) .
Cu1 O9 1.993(6) .
Cu1 O14 2.045(7) .
Mo1 O6 1.688(6) .
Mo1 O7 1.719(6) .
Mo1 O5 1.938(6) .
Mo1 O4 1.959(6) .
Mo1 O13 2.158(6) .
Mo1 O13 2.336(6) 3_677
Mo2 O12 1.685(7) .
Mo2 O9 1.713(6) .
Mo2 O1 1.886(7) .
Mo2 O10 1.912(7) .
Mo2 O7 2.275(7) 3_677
Mo2 O13 2.357(6) .
Mo3 O11 1.707(6) .
Mo3 O2 1.712(7) .
Mo3 O10 1.876(6) .
Mo3 O4 1.975(6) .
Mo3 O5 2.313(6) 3_677
Mo3 O13 2.343(6) .
Mo4 O8 1.680(7) .
Mo4 O3 1.717(7) .
Mo4 O1 1.898(7) .
Mo4 O5 1.989(6) .
Mo4 O4 2.328(6) 3_677
Mo4 O13 2.355(6) .
O4 Mo4 2.328(6) 3_677
O5 Mo3 2.313(6) 3_677
O7 Mo2 2.275(7) 3_677
O13 Mo1 2.336(6) 3_677
C1 N1 1.288(13) .
C1 N2 1.317(12) .
C2 C3 1.350(15) .
C2 N1 1.366(13) .
C3 N2 1.371(12) .
C4 C9 1.338(14) .
C4 C5 1.357(15) .
C4 N2 1.467(12) .
C5 C6 1.372(18) .
C6 C7 1.395(17) .
C7 C8 1.365(15) .
C8 C9 1.379(14) .
C8 N3 1.427(13) .
C10 N4 1.306(13) .
C10 N3 1.321(12) .
C11 C12 1.347(15) .
C11 N3 1.362(13) .
C12 N4 1.393(12) .
N4 Cu1 1.909(8) 4_675
